data_4025969
loop_
_publ_author_name
'Gaosheng Yang'
'Yue Shen'
'Kui Li'
'Yongxian Sun'
'Yuanyuan Hua'

_publ_section_title
;
 AlCl3-Promoted Highly Regio- and Diastereoselective [3 + 2]
 Cycloadditions of Activated Cyclopropanes and Aromatic Aldehydes:
 Construction of 2,5-Diaryl-3,3,4-trisubstituted Tetrahydrofurans
;
_journal_name_full 'Journal of Organic Chemistry'
_journal_page_first 229
_journal_page_last 233
_journal_paper_doi 10.1021/jo1020773
_journal_volume 76
_journal_year 2011
_chemical_formula_sum 'C22 H23 Cl O5'
_chemical_formula_weight 402.85
_chemical_name_systematic
; 
 Diethyl 2-(1-benzoyl-2-chloro-2-phenylethyl)malonate 
;
_space_group_IT_number 2
_symmetry_cell_setting triclinic
_symmetry_space_group_name_Hall '-P 1'
_symmetry_space_group_name_H-M 'P -1'
_atom_sites_solution_hydrogens geom
_atom_sites_solution_primary direct
_atom_sites_solution_secondary difmap
_audit_creation_method SHELXL-97
_cell_angle_alpha 109.9200(10)
_cell_angle_beta 101.435(2)
_cell_angle_gamma 102.394(2)
_cell_formula_units_Z 2
_cell_length_a 9.2997(11)
_cell_length_b 11.2333(14)
_cell_length_c 11.4700(14)
_cell_measurement_temperature 293(2)
_cell_volume 1051.1(2)
_computing_structure_refinement 'SHELXL-97 (Sheldrick, 1997)'
_computing_structure_solution 'SHELXS-97 (Sheldrick, 1990)'
_diffrn_ambient_temperature 293(2)
_diffrn_measured_fraction_theta_full 0.968
_diffrn_measured_fraction_theta_max 0.968
_diffrn_radiation_monochromator graphite
_diffrn_radiation_source 'fine-focus sealed tube'
_diffrn_radiation_type MoK\a
_diffrn_radiation_wavelength 0.71073
_diffrn_reflns_av_R_equivalents 0.0193
_diffrn_reflns_av_sigmaI/netI 0.0329
_diffrn_reflns_limit_h_max 12
_diffrn_reflns_limit_h_min -12
_diffrn_reflns_limit_k_max 14
_diffrn_reflns_limit_k_min -11
_diffrn_reflns_limit_l_max 14
_diffrn_reflns_limit_l_min -14
_diffrn_reflns_number 8924
_diffrn_reflns_theta_full 27.53
_diffrn_reflns_theta_max 27.53
_diffrn_reflns_theta_min 1.98
_exptl_absorpt_coefficient_mu 0.211
_exptl_absorpt_correction_T_max 1.000000
_exptl_absorpt_correction_T_min 0.780249
_exptl_absorpt_correction_type multi-scan
_exptl_absorpt_process_details sadabs
_exptl_crystal_density_diffrn 1.273
_exptl_crystal_F_000 424
_exptl_crystal_size_max 0.32
_exptl_crystal_size_mid 0.25
_exptl_crystal_size_min 0.20
_refine_diff_density_max 0.515
_refine_diff_density_min -0.521
_refine_diff_density_rms 0.046
_refine_ls_extinction_method none
_refine_ls_goodness_of_fit_ref 2.993
_refine_ls_hydrogen_treatment constr
_refine_ls_matrix_type full
_refine_ls_number_parameters 255
_refine_ls_number_reflns 4666
_refine_ls_number_restraints 33
_refine_ls_restrained_S_all 3.224
_refine_ls_R_factor_all 0.0918
_refine_ls_R_factor_gt 0.0637
_refine_ls_shift/su_max 0.000
_refine_ls_shift/su_mean 0.000
_refine_ls_structure_factor_coef Fsqd
_refine_ls_weighting_details 'calc w=1/[\s^2^(Fo^2^)+(0.0000P)^2^+0.0000P] where P=(Fo^2^+2Fc^2^)/3'
_refine_ls_weighting_scheme calc
_refine_ls_wR_factor_gt 0.1237
_refine_ls_wR_factor_ref 0.1270
_reflns_number_gt 3205
_reflns_number_total 4666
_reflns_threshold_expression >2sigma(I)
_cod_data_source_file jo1020773_si_005.cif
_cod_data_source_block 100118a_0m
_cod_original_sg_symbol_H-M 'P -1 '
_cod_database_code 4025969

loop_
_symmetry_equiv_pos_as_xyz
'x, y, z'
'-x, -y, -z'

loop_
_atom_site_label
_atom_site_type_symbol
_atom_site_fract_x
_atom_site_fract_y
_atom_site_fract_z
_atom_site_U_iso_or_equiv
_atom_site_adp_type
_atom_site_occupancy
_atom_site_symmetry_multiplicity
_atom_site_calc_flag
_atom_site_refinement_flags
Cl1 Cl 0.18289(9) 0.94122(8) 0.35518(7) 0.0782(3) Uani 1 1 d .
C2 C 0.1377(2) 0.7958(2) 0.0561(2) 0.0430(6) Uani 1 1 d .
H2 H 0.1633 0.8928 0.0976 0.052 Uiso 1 1 calc R
C4 C 0.2246(2) 0.7483(2) 0.1501(2) 0.0431(6) Uani 1 1 d .
H4 H 0.2072 0.6528 0.1045 0.052 Uiso 1 1 calc R
O5 O 0.4420(2) 0.93518(19) 0.2031(2) 0.0741(6) Uani 1 1 d .
C13 C 0.5112(3) 0.7504(2) 0.2204(2) 0.0428(6) Uani 1 1 d .
O2 O -0.1064(2) 0.8252(2) 0.0250(2) 0.0751(6) Uani 1 1 d U
C6 C 0.2391(3) 0.7148(3) 0.3620(2) 0.0484(6) Uani 1 1 d .
O4 O 0.1227(2) 0.8092(2) -0.14476(18) 0.0784(6) Uani 1 1 d .
C5 C 0.1662(3) 0.7690(2) 0.2707(2) 0.0524(7) Uani 1 1 d .
H5 H 0.0559 0.7201 0.2384 0.063 Uiso 1 1 calc R
C3 C 0.1867(3) 0.7600(3) -0.0669(3) 0.0546(7) Uani 1 1 d .
C12 C 0.3982(3) 0.8191(3) 0.1908(2) 0.0495(6) Uani 1 1 d .
O1 O -0.0991(2) 0.6192(2) -0.0154(2) 0.0788(6) Uani 1 1 d .
C1 C -0.0356(3) 0.7353(3) 0.0179(2) 0.0520(7) Uani 1 1 d .
O3 O 0.2733(3) 0.6977(2) -0.0892(2) 0.0947(8) Uani 1 1 d .
C14 C 0.6560(3) 0.8293(3) 0.3033(2) 0.0557(7) Uani 1 1 d .
H14 H 0.6784 0.9213 0.3385 0.067 Uiso 1 1 calc R
C18 C 0.4802(3) 0.6148(3) 0.1685(3) 0.0576(7) Uani 1 1 d .
H18 H 0.3827 0.5607 0.1134 0.069 Uiso 1 1 calc R
C16 C 0.7356(3) 0.6376(4) 0.2816(3) 0.0762(9) Uani 1 1 d .
H16 H 0.8110 0.5996 0.3028 0.091 Uiso 1 1 calc R
C11 C 0.3687(3) 0.7899(3) 0.4673(3) 0.0599(7) Uani 1 1 d .
H11 H 0.4116 0.8793 0.4851 0.072 Uiso 1 1 calc R
C15 C 0.7671(3) 0.7726(4) 0.3342(3) 0.0736(9) Uani 1 1 d .
H15 H 0.8638 0.8263 0.3910 0.088 Uiso 1 1 calc R
C17 C 0.5934(3) 0.5582(3) 0.1977(3) 0.0759(9) Uani 1 1 d .
H17 H 0.5728 0.4664 0.1605 0.091 Uiso 1 1 calc R
C7 C 0.1764(4) 0.5827(3) 0.3377(3) 0.0760(9) Uani 1 1 d .
H7 H 0.0891 0.5300 0.2678 0.091 Uiso 1 1 calc R
C10 C 0.4351(4) 0.7363(4) 0.5456(3) 0.0817(10) Uani 1 1 d .
H10 H 0.5230 0.7884 0.6151 0.098 Uiso 1 1 calc R
C21 C 0.1657(4) 0.7889(4) -0.2636(3) 0.0872(10) Uani 1 1 d .
H21A H 0.1518 0.6953 -0.3110 0.105 Uiso 1 1 calc R
H21B H 0.2729 0.8384 -0.2438 0.105 Uiso 1 1 calc R
C22 C 0.0653(4) 0.8362(4) -0.3411(3) 0.0926(11) Uani 1 1 d .
H22A H -0.0399 0.7835 -0.3636 0.139 Uiso 1 1 calc R
H22B H 0.0936 0.8286 -0.4188 0.139 Uiso 1 1 calc R
H22C H 0.0765 0.9277 -0.2915 0.139 Uiso 1 1 calc R
C9 C 0.3720(5) 0.6067(5) 0.5213(4) 0.0955(12) Uani 1 1 d .
H9 H 0.4158 0.5700 0.5753 0.115 Uiso 1 1 calc R
C19 C -0.2744(3) 0.7777(4) -0.0190(4) 0.1053(13) Uani 1 1 d U
H19A H -0.3077 0.6813 -0.0535 0.126 Uiso 1 1 calc R
H19B H -0.3120 0.8093 0.0553 0.126 Uiso 1 1 calc R
C8 C 0.2437(5) 0.5290(4) 0.4174(4) 0.0952(11) Uani 1 1 d .
H8 H 0.2020 0.4398 0.4007 0.114 Uiso 1 1 calc R
C20 C -0.3348(5) 0.8134(6) -0.1039(6) 0.209(3) Uani 1 1 d U
H20A H -0.3096 0.9085 -0.0686 0.314 Uiso 1 1 calc R
H20B H -0.4447 0.7744 -0.1310 0.314 Uiso 1 1 calc R
H20C H -0.2964 0.7846 -0.1772 0.314 Uiso 1 1 calc R

loop_
_atom_site_aniso_label
_atom_site_aniso_U_11
_atom_site_aniso_U_22
_atom_site_aniso_U_33
_atom_site_aniso_U_23
_atom_site_aniso_U_13
_atom_site_aniso_U_12
Cl1 0.1066(6) 0.0732(6) 0.0623(5) 0.0198(4) 0.0289(4) 0.0505(5)
C2 0.0433(14) 0.0430(15) 0.0438(14) 0.0164(12) 0.0129(11) 0.0169(11)
C4 0.0390(14) 0.0411(14) 0.0464(14) 0.0150(12) 0.0105(11) 0.0131(11)
O5 0.0563(12) 0.0518(13) 0.1121(16) 0.0371(12) 0.0136(11) 0.0159(10)
C13 0.0381(14) 0.0503(16) 0.0428(14) 0.0190(12) 0.0156(11) 0.0150(12)
O2 0.0550(12) 0.0888(15) 0.1080(16) 0.0579(13) 0.0294(11) 0.0380(11)
C6 0.0510(15) 0.0551(17) 0.0452(15) 0.0195(13) 0.0213(12) 0.0227(13)
O4 0.0935(15) 0.1215(18) 0.0658(13) 0.0588(13) 0.0424(12) 0.0689(14)
C5 0.0529(16) 0.0542(17) 0.0432(14) 0.0145(13) 0.0114(12) 0.0138(13)
C3 0.0564(17) 0.0607(19) 0.0559(17) 0.0259(15) 0.0206(14) 0.0275(15)
C12 0.0476(16) 0.0486(17) 0.0512(15) 0.0175(13) 0.0150(12) 0.0163(13)
O1 0.0570(13) 0.0579(14) 0.0991(16) 0.0193(12) 0.0049(11) 0.0108(10)
C1 0.0503(17) 0.067(2) 0.0430(15) 0.0242(14) 0.0125(13) 0.0230(16)
O3 0.135(2) 0.130(2) 0.0854(15) 0.0657(15) 0.0669(15) 0.1008(17)
C14 0.0473(16) 0.0580(18) 0.0537(16) 0.0146(14) 0.0126(13) 0.0151(14)
C18 0.0459(16) 0.0508(18) 0.0739(19) 0.0225(15) 0.0137(13) 0.0184(13)
C16 0.057(2) 0.096(3) 0.099(2) 0.052(2) 0.0257(18) 0.0444(19)
C11 0.0610(18) 0.0675(19) 0.0543(17) 0.0264(15) 0.0180(14) 0.0215(15)
C15 0.0459(17) 0.095(3) 0.072(2) 0.0286(19) 0.0092(15) 0.0226(17)
C17 0.060(2) 0.065(2) 0.109(3) 0.0380(19) 0.0246(18) 0.0275(17)
C7 0.087(2) 0.057(2) 0.076(2) 0.0242(17) 0.0215(17) 0.0118(17)
C10 0.086(2) 0.109(3) 0.065(2) 0.049(2) 0.0180(17) 0.038(2)
C21 0.106(3) 0.133(3) 0.068(2) 0.061(2) 0.0496(19) 0.069(2)
C22 0.093(3) 0.128(3) 0.076(2) 0.063(2) 0.0248(19) 0.035(2)
C9 0.123(3) 0.125(4) 0.091(3) 0.071(3) 0.051(3) 0.079(3)
C19 0.0478(19) 0.171(4) 0.141(3) 0.106(3) 0.0292(19) 0.047(2)
C8 0.136(3) 0.066(2) 0.111(3) 0.050(2) 0.056(3) 0.043(2)
C20 0.090(3) 0.262(5) 0.293(6) 0.228(5) -0.040(3) -0.016(3)

loop_
_atom_type_symbol
_atom_type_description
_atom_type_scat_dispersion_real
_atom_type_scat_dispersion_imag
_atom_type_scat_source
C C 0.0033 0.0016 'International Tables Vol C Tables 4.2.6.8 and 6.1.1.4'
H H 0.0000 0.0000 'International Tables Vol C Tables 4.2.6.8 and 6.1.1.4'
O O 0.0106 0.0060 'International Tables Vol C Tables 4.2.6.8 and 6.1.1.4'
Cl Cl 0.1484 0.1585 'International Tables Vol C Tables 4.2.6.8 and 6.1.1.4'

loop_
_geom_angle_atom_site_label_1
_geom_angle_atom_site_label_2
_geom_angle_atom_site_label_3
_geom_angle
C3 C2 C1 108.07(19)
C3 C2 C4 110.10(19)
C1 C2 C4 112.69(19)
C3 C2 H2 108.6
C1 C2 H2 108.6
C4 C2 H2 108.6
C2 C4 C12 110.03(19)
C2 C4 C5 112.06(19)
C12 C4 C5 110.68(19)
C2 C4 H4 108.0
C12 C4 H4 108.0
C5 C4 H4 108.0
C18 C13 C14 119.1(2)
C18 C13 C12 123.7(2)
C14 C13 C12 117.2(2)
C1 O2 C19 116.8(2)
C7 C6 C11 118.3(3)
C7 C6 C5 118.5(2)
C11 C6 C5 123.2(2)
C3 O4 C21 117.3(2)
C6 C5 C4 114.5(2)
C6 C5 Cl1 111.05(17)
C4 C5 Cl1 111.00(17)
C6 C5 H5 106.6
C4 C5 H5 106.6
Cl1 C5 H5 106.6
O3 C3 O4 124.2(3)
O3 C3 C2 124.7(2)
O4 C3 C2 111.1(2)
O5 C12 C13 120.6(2)
O5 C12 C4 118.9(2)
C13 C12 C4 120.5(2)
O1 C1 O2 124.5(3)
O1 C1 C2 123.8(3)
O2 C1 C2 111.7(2)
C15 C14 C13 120.4(3)
C15 C14 H14 119.8
C13 C14 H14 119.8
C13 C18 C17 120.3(3)
C13 C18 H18 119.8
C17 C18 H18 119.8
C15 C16 C17 120.2(3)
C15 C16 H16 119.9
C17 C16 H16 119.9
C10 C11 C6 121.7(3)
C10 C11 H11 119.1
C6 C11 H11 119.1
C16 C15 C14 120.1(3)
C16 C15 H15 119.9
C14 C15 H15 119.9
C16 C17 C18 119.8(3)
C16 C17 H17 120.1
C18 C17 H17 120.1
C6 C7 C8 119.8(3)
C6 C7 H7 120.1
C8 C7 H7 120.1
C9 C10 C11 119.5(3)
C9 C10 H10 120.3
C11 C10 H10 120.3
O4 C21 C22 106.9(2)
O4 C21 H21A 110.3
C22 C21 H21A 110.3
O4 C21 H21B 110.3
C22 C21 H21B 110.3
H21A C21 H21B 108.6
C21 C22 H22A 109.5
C21 C22 H22B 109.5
H22A C22 H22B 109.5
C21 C22 H22C 109.5
H22A C22 H22C 109.5
H22B C22 H22C 109.5
C10 C9 C8 120.4(3)
C10 C9 H9 119.8
C8 C9 H9 119.8
C20 C19 O2 114.6(3)
C20 C19 H19A 108.6
O2 C19 H19A 108.6
C20 C19 H19B 108.6
O2 C19 H19B 108.6
H19A C19 H19B 107.6
C9 C8 C7 120.3(3)
C9 C8 H8 119.8
C7 C8 H8 119.8
C19 C20 H20A 109.5
C19 C20 H20B 109.5
H20A C20 H20B 109.5
C19 C20 H20C 109.5
H20A C20 H20C 109.5
H20B C20 H20C 109.5

loop_
_geom_bond_atom_site_label_1
_geom_bond_atom_site_label_2
_geom_bond_distance
Cl1 C5 1.800(3)
C2 C3 1.518(3)
C2 C1 1.516(3)
C2 C4 1.527(3)
C2 H2 0.9800
C4 C12 1.534(3)
C4 C5 1.547(3)
C4 H4 0.9800
O5 C12 1.229(3)
C13 C18 1.372(3)
C13 C14 1.382(3)
C13 C12 1.484(3)
O2 C1 1.307(3)
O2 C19 1.458(3)
C6 C7 1.380(4)
C6 C11 1.384(3)
C6 C5 1.502(3)
O4 C3 1.313(3)
O4 C21 1.454(3)
C5 H5 0.9800
C3 O3 1.185(3)
O1 C1 1.198(3)
C14 C15 1.374(4)
C14 H14 0.9300
C18 C17 1.385(3)
C18 H18 0.9300
C16 C15 1.366(4)
C16 C17 1.369(4)
C16 H16 0.9300
C11 C10 1.363(4)
C11 H11 0.9300
C15 H15 0.9300
C17 H17 0.9300
C7 C8 1.379(4)
C7 H7 0.9300
C10 C9 1.355(4)
C10 H10 0.9300
C21 C22 1.467(4)
C21 H21A 0.9700
C21 H21B 0.9700
C22 H22A 0.9600
C22 H22B 0.9600
C22 H22C 0.9600
C9 C8 1.373(5)
C9 H9 0.9300
C19 C20 1.253(4)
C19 H19A 0.9700
C19 H19B 0.9700
C8 H8 0.9300
C20 H20A 0.9600
C20 H20B 0.9600
C20 H20C 0.9600
